data_7206160
loop_
_publ_author_name
'Vrdoljak, Vi\<snja'
'Prugove\<cki, Biserka'
'Matkovi\'c-\<Calogovi\'c, Dubravka'
'Pisk, Jana'

_publ_section_title
;
 Hybrid organic--inorganic compounds based on the Lindqvist
 polyoxomolybdate and dioxomolybdenum(vi) complexes
;
_journal_issue 13
_journal_name_full CrystEngComm
_journal_page_first 4382
_journal_paper_doi 10.1039/c0ce00927j
_journal_volume 13
_journal_year 2011
_chemical_formula_moiety '2(C17 H21 Mo N4 O5), Mo6 O19, 4(C3 H6 O)'
_chemical_formula_sum 'C46 H66 Mo8 N8 O33'
_chemical_formula_weight 2026.59
_chemical_name_common
;
bis(aqua cis-dioxo(2-oxo-4-diethylaminobenzaldehyde
isonicotinylhydrazonato-O, N, O)molybdenum(VI)) hexamolybdate acetone
solvate (1/4)
;
_chemical_name_systematic
;
bis(aqua cis-dioxo(2-oxo-4-diethylaminobenzaldehyde isonicotinylhydrazonato-
O, N, O)molybdenum(VI)) hexamolybdate acetone solvate (1/4)
;
_space_group_IT_number 2
_symmetry_cell_setting triclinic
_symmetry_space_group_name_Hall '-P 1'
_symmetry_space_group_name_H-M 'P -1'
_atom_sites_solution_hydrogens geom
_atom_sites_solution_primary direct
_atom_sites_solution_secondary difmap
_audit_creation_method SHELXL-97
_cell_angle_alpha 91.9350(10)
_cell_angle_beta 97.170(2)
_cell_angle_gamma 95.1900(10)
_cell_formula_units_Z 1
_cell_length_a 10.2570(2)
_cell_length_b 10.4104(2)
_cell_length_c 15.5335(3)
_cell_measurement_temperature 150(2)
_cell_measurement_theta_max 25
_cell_measurement_theta_min 15
_cell_volume 1637.24(6)
_computing_cell_refinement 'CrysAlis RED (Oxford Diffraction,2003)'
_computing_data_collection 'CrysAlis CCD (Oxford Diffraction,2003)'
_computing_data_reduction 'CrysAlis RED (Oxford Diffraction,2003)'
_computing_molecular_graphics 'PLATON98 (Spek, 1990)'
_computing_publication_material 'SHELXL97 (Sheldrick, 1997)'
_computing_structure_refinement 'SHELXL-97 (Sheldrick, 1997)'
_computing_structure_solution 'SHELXS-97 (Sheldrick, 1990)'
_diffrn_ambient_temperature 150(2)
_diffrn_measured_fraction_theta_full 0.994
_diffrn_measured_fraction_theta_max 0.994
_diffrn_measurement_device_type 'Xcalibur CCD'
_diffrn_measurement_method CCD
_diffrn_radiation_monochromator graphite
_diffrn_radiation_source 'fine-focus sealed tube'
_diffrn_radiation_type MoK\a
_diffrn_radiation_wavelength 0.71073
_diffrn_reflns_av_R_equivalents 0.0105
_diffrn_reflns_av_sigmaI/netI 0.0085
_diffrn_reflns_limit_h_max 12
_diffrn_reflns_limit_h_min -12
_diffrn_reflns_limit_k_max 12
_diffrn_reflns_limit_k_min -12
_diffrn_reflns_limit_l_max 18
_diffrn_reflns_limit_l_min -18
_diffrn_reflns_number 19653
_diffrn_reflns_theta_full 25.00
_diffrn_reflns_theta_max 25.00
_diffrn_reflns_theta_min 4.19
_exptl_absorpt_coefficient_mu 1.576
_exptl_absorpt_correction_T_max 1.0000
_exptl_absorpt_correction_T_min 0.77749
_exptl_absorpt_correction_type multi-scan
_exptl_crystal_colour red
_exptl_crystal_density_diffrn 2.055
_exptl_crystal_density_method 'not measured'
_exptl_crystal_description plate
_exptl_crystal_F_000 998
_exptl_crystal_size_max 0.7
_exptl_crystal_size_mid 0.5
_exptl_crystal_size_min 0.3
_refine_diff_density_max 1.215
_refine_diff_density_min -1.070
_refine_diff_density_rms 0.072
_refine_ls_extinction_coef 0.0044(2)
_refine_ls_extinction_expression Fc^*^=kFc[1+0.001xFc^2^\l^3^/sin(2\q)]^-1/4^
_refine_ls_extinction_method SHELXL
_refine_ls_goodness_of_fit_ref 1.055
_refine_ls_hydrogen_treatment mixed
_refine_ls_matrix_type full
_refine_ls_number_parameters 439
_refine_ls_number_reflns 5749
_refine_ls_number_restraints 0
_refine_ls_restrained_S_all 1.055
_refine_ls_R_factor_all 0.0209
_refine_ls_R_factor_gt 0.0197
_refine_ls_shift/su_max 0.001
_refine_ls_shift/su_mean 0.000
_refine_ls_structure_factor_coef Fsqd
_refine_ls_weighting_details 'calc w=1/[\s^2^(Fo^2^)+(0.0241P)^2^+2.8737P] where P=(Fo^2^+2Fc^2^)/3'
_refine_ls_weighting_scheme calc
_refine_ls_wR_factor_gt 0.0501
_refine_ls_wR_factor_ref 0.0507
_reflns_number_gt 5510
_reflns_number_total 5749
_reflns_threshold_expression >2sigma(I)
_cod_data_source_file c0ce00927j.txt
_cod_data_source_block 3b
_cod_original_cell_volume 1637.24(5)
_cod_original_sg_symbol_H-M P-1
_cod_database_code 7206160

loop_
_symmetry_equiv_pos_as_xyz
'x, y, z'
'-x, -y, -z'

loop_
_atom_site_label
_atom_site_type_symbol
_atom_site_fract_x
_atom_site_fract_y
_atom_site_fract_z
_atom_site_U_iso_or_equiv
_atom_site_adp_type
_atom_site_occupancy
_atom_site_symmetry_multiplicity
_atom_site_calc_flag
_atom_site_refinement_flags
_atom_site_disorder_assembly
_atom_site_disorder_group
N1 N 0.6434(2) 0.13316(19) 0.01689(13) 0.0166(4) Uani 1 1 d . . .
N2 N 0.6454(2) 0.02048(19) 0.06232(13) 0.0185(4) Uani 1 1 d . . .
O10 O 0.0000 0.0000 0.5000 0.0137(5) Uani 1 2 d S . .
O7 O 0.5378(2) 0.50749(18) 0.39042(13) 0.0286(4) Uani 1 1 d . . .
O14 O 0.35864(18) -0.00862(19) 0.42399(13) 0.0263(4) Uani 1 1 d . . .
O8 O 0.10617(17) 0.07216(18) 0.36017(11) 0.0215(4) Uani 1 1 d . . .
O17 O -0.12962(18) 0.15126(18) 0.27488(12) 0.0258(4) Uani 1 1 d . . .
O9 O -0.11322(18) -0.09299(17) 0.34470(11) 0.0216(4) Uani 1 1 d . . .
O13 O -0.1060(2) -0.35350(18) 0.39164(13) 0.0289(4) Uani 1 1 d . . .
O12 O -0.21754(17) -0.16216(16) 0.48494(12) 0.0203(4) Uani 1 1 d . . .
O16 O -0.01445(17) 0.23781(16) 0.44729(12) 0.0206(4) Uani 1 1 d . . .
O15 O -0.22831(16) 0.07787(16) 0.43244(11) 0.0188(4) Uani 1 1 d . . .
O11 O 0.11619(17) -0.16674(17) 0.41022(11) 0.0211(4) Uani 1 1 d . . .
O5 O 0.8033(2) 0.3136(2) 0.13327(15) 0.0255(4) Uani 1 1 d . . .
O3 O 0.57529(18) 0.41745(16) 0.16253(11) 0.0207(4) Uani 1 1 d . . .
O4 O 0.40805(18) 0.27048(17) 0.04284(11) 0.0220(4) Uani 1 1 d . . .
O2 O 0.63683(18) 0.38787(16) -0.01048(11) 0.0199(4) Uani 1 1 d . . .
O1 O 0.57570(17) 0.15361(15) 0.16602(11) 0.0179(4) Uani 1 1 d . . .
N3 N 0.5827(2) -0.2719(2) 0.30107(14) 0.0202(4) Uani 1 1 d . . .
H30 H 0.5772 -0.3361 0.3343 0.024 Uiso 1 1 calc R . .
C2 C 0.6010(2) -0.0680(2) 0.19615(16) 0.0159(5) Uani 1 1 d . . .
C9 C 0.6817(2) 0.3613(2) -0.08633(15) 0.0154(5) Uani 1 1 d . . .
C4 C 0.5554(2) -0.1565(2) 0.33012(17) 0.0199(5) Uani 1 1 d . . .
H4 H 0.5307 -0.1468 0.3854 0.024 Uiso 1 1 calc R . .
C3 C 0.5638(2) -0.0517(2) 0.27863(16) 0.0181(5) Uani 1 1 d . . .
H3 H 0.5447 0.0288 0.2987 0.022 Uiso 1 1 calc R . .
C13 C 0.7607(3) 0.2183(2) -0.18943(16) 0.0208(5) Uani 1 1 d . . .
H13 H 0.7762 0.1358 -0.2079 0.025 Uiso 1 1 calc R . .
C8 C 0.7062(2) 0.2337(2) -0.11081(16) 0.0176(5) Uani 1 1 d . . .
C11 C 0.7650(2) 0.4466(2) -0.21452(16) 0.0192(5) Uani 1 1 d . . .
C7 C 0.6884(2) 0.1278(2) -0.05802(16) 0.0181(5) Uani 1 1 d . . .
H7 H 0.7104 0.0483 -0.0780 0.022 Uiso 1 1 calc R . .
C10 C 0.7070(2) 0.4633(2) -0.13758(15) 0.0176(5) Uani 1 1 d . . .
H10 H 0.6856 0.5448 -0.1213 0.021 Uiso 1 1 calc R . .
C1 C 0.6084(2) 0.0410(2) 0.13769(16) 0.0165(5) Uani 1 1 d . . .
C6 C 0.6285(3) -0.1904(2) 0.16798(17) 0.0207(5) Uani 1 1 d . . .
H6 H 0.6535 -0.2033 0.1131 0.025 Uiso 1 1 calc R . .
C5 C 0.6183(3) -0.2912(2) 0.22185(17) 0.0220(5) Uani 1 1 d . . .
H5 H 0.6360 -0.3730 0.2035 0.026 Uiso 1 1 calc R . .
C12 C 0.7913(3) 0.3191(2) -0.23915(16) 0.0210(5) Uani 1 1 d . . .
H12 H 0.8297 0.3049 -0.2894 0.025 Uiso 1 1 calc R . .
C16 C 0.8847(3) 0.5394(3) -0.32924(17) 0.0255(6) Uani 1 1 d . . .
H16A H 0.9471 0.4775 -0.3121 0.031 Uiso 1 1 calc R . .
H16B H 0.9343 0.6228 -0.3316 0.031 Uiso 1 1 calc R . .
N4 N 0.7948(2) 0.5480(2) -0.26302(15) 0.0262(5) Uani 1 1 d . . .
C14 C 0.7360(3) 0.6716(3) -0.25371(18) 0.0292(6) Uani 1 1 d . . .
H14A H 0.6495 0.6545 -0.2352 0.035 Uiso 1 1 calc R . .
H14B H 0.7244 0.7099 -0.3099 0.035 Uiso 1 1 calc R . .
C15 C 0.8192(3) 0.7666(3) -0.1894(2) 0.0385(7) Uani 1 1 d . . .
H15A H 0.7767 0.8448 -0.1859 0.058 Uiso 1 1 calc R . .
H15B H 0.9044 0.7855 -0.2079 0.058 Uiso 1 1 calc R . .
H15C H 0.8294 0.7301 -0.1333 0.058 Uiso 1 1 calc R . .
C17 C 0.8144(3) 0.4996(3) -0.41873(18) 0.0319(7) Uani 1 1 d . . .
H17A H 0.8779 0.4960 -0.4590 0.048 Uiso 1 1 calc R . .
H17B H 0.7537 0.5615 -0.4368 0.048 Uiso 1 1 calc R . .
H17C H 0.7669 0.4161 -0.4173 0.048 Uiso 1 1 calc R . .
C23 C 0.7039(3) 0.3776(3) 0.35366(18) 0.0257(6) Uani 1 1 d . . .
H23A H 0.7334 0.4521 0.3240 0.039 Uiso 1 1 calc R . .
H23B H 0.6811 0.3055 0.3127 0.039 Uiso 1 1 calc R . .
H23C H 0.7733 0.3576 0.3971 0.039 Uiso 1 1 calc R . .
C21 C 0.5860(3) 0.4048(2) 0.39577(17) 0.0222(5) Uani 1 1 d . . .
C22 C 0.5265(3) 0.2978(3) 0.4452(2) 0.0323(7) Uani 1 1 d . . .
H22A H 0.4516 0.3258 0.4694 0.049 Uiso 1 1 calc R . .
H22B H 0.5910 0.2756 0.4912 0.049 Uiso 1 1 calc R . .
H22C H 0.4990 0.2236 0.4067 0.049 Uiso 1 1 calc R . .
Mo3 Mo -0.07377(2) 0.08345(2) 0.368217(13) 0.01709(7) Uani 1 1 d . . .
Mo2 Mo -0.06006(2) -0.20707(2) 0.440576(14) 0.01751(7) Uani 1 1 d . . .
Mo1 Mo 0.56989(2) 0.299086(18) 0.083135(13) 0.01390(7) Uani 1 1 d . . .
Mo4 Mo 0.20847(2) -0.00661(2) 0.457129(14) 0.01721(7) Uani 1 1 d . . .
O6 O 0.9681(3) 0.2564(9) 0.0113(2) 0.230(4) Uani 1 1 d . . .
C18 C 1.0351(4) 0.2534(9) -0.0454(3) 0.103(3) Uani 1 1 d . . .
C19 C 1.1019(5) 0.3693(5) -0.0800(4) 0.0853(18) Uani 1 1 d . . .
H19A H 1.0852 0.4451 -0.0477 0.128 Uiso 1 1 calc R . .
H19B H 1.0686 0.3755 -0.1401 0.128 Uiso 1 1 calc R . .
H19C H 1.1953 0.3624 -0.0744 0.128 Uiso 1 1 calc R . .
C20 C 1.0567(5) 0.1266(6) -0.0889(5) 0.117(3) Uani 1 1 d . . .
H20A H 1.0116 0.0570 -0.0620 0.175 Uiso 1 1 calc R . .
H20B H 1.1494 0.1165 -0.0829 0.175 Uiso 1 1 calc R . .
H20C H 1.0228 0.1257 -0.1494 0.175 Uiso 1 1 calc R . .
HW1 H 0.824(4) 0.271(4) 0.172(3) 0.045(11) Uiso 1 1 d . . .
HW2 H 0.844(3) 0.297(3) 0.099(2) 0.027(10) Uiso 1 1 d . . .

loop_
_atom_site_aniso_label
_atom_site_aniso_U_11
_atom_site_aniso_U_22
_atom_site_aniso_U_33
_atom_site_aniso_U_23
_atom_site_aniso_U_13
_atom_site_aniso_U_12
N1 0.0216(11) 0.0115(10) 0.0178(10) 0.0024(8) 0.0058(8) 0.0032(8)
N2 0.0256(11) 0.0118(10) 0.0196(11) 0.0033(8) 0.0068(9) 0.0041(8)
O10 0.0146(11) 0.0123(11) 0.0147(11) 0.0008(9) 0.0037(9) 0.0019(9)
O7 0.0384(11) 0.0178(9) 0.0323(11) 0.0078(8) 0.0096(9) 0.0079(8)
O14 0.0189(9) 0.0311(10) 0.0315(10) 0.0041(8) 0.0104(8) 0.0054(8)
O8 0.0217(9) 0.0279(10) 0.0171(9) 0.0077(7) 0.0081(7) 0.0041(7)
O17 0.0274(10) 0.0306(10) 0.0206(9) 0.0100(8) 0.0030(8) 0.0070(8)
O9 0.0245(9) 0.0228(9) 0.0167(9) -0.0004(7) -0.0003(7) 0.0032(7)
O13 0.0319(11) 0.0184(9) 0.0353(11) -0.0054(8) 0.0033(9) 0.0005(8)
O12 0.0164(9) 0.0178(9) 0.0270(9) 0.0027(7) 0.0045(7) 0.0001(7)
O16 0.0232(9) 0.0144(8) 0.0250(9) 0.0062(7) 0.0034(7) 0.0035(7)
O15 0.0165(8) 0.0202(9) 0.0206(9) 0.0042(7) 0.0025(7) 0.0053(7)
O11 0.0221(9) 0.0189(9) 0.0236(9) -0.0037(7) 0.0076(7) 0.0054(7)
O5 0.0229(10) 0.0303(11) 0.0245(11) 0.0101(9) 0.0040(9) 0.0048(8)
O3 0.0322(10) 0.0137(8) 0.0171(9) 0.0001(7) 0.0050(7) 0.0052(7)
O4 0.0245(9) 0.0215(9) 0.0206(9) -0.0002(7) 0.0040(7) 0.0049(7)
O2 0.0314(10) 0.0149(8) 0.0166(8) 0.0037(7) 0.0111(7) 0.0075(7)
O1 0.0266(9) 0.0119(8) 0.0173(8) 0.0023(7) 0.0079(7) 0.0046(7)
N3 0.0217(11) 0.0140(10) 0.0251(11) 0.0085(9) 0.0027(9) 0.0008(8)
C2 0.0151(11) 0.0137(11) 0.0184(12) 0.0014(9) 0.0004(9) 0.0003(9)
C9 0.0151(11) 0.0177(12) 0.0143(11) 0.0005(9) 0.0036(9) 0.0038(9)
C4 0.0189(12) 0.0212(13) 0.0206(12) 0.0043(10) 0.0048(10) 0.0032(10)
C3 0.0185(12) 0.0140(12) 0.0225(13) 0.0012(10) 0.0041(10) 0.0029(9)
C13 0.0252(13) 0.0193(13) 0.0191(12) -0.0023(10) 0.0057(10) 0.0067(10)
C8 0.0190(12) 0.0170(12) 0.0176(12) 0.0005(9) 0.0042(10) 0.0037(9)
C11 0.0209(13) 0.0213(13) 0.0168(12) 0.0036(10) 0.0049(10) 0.0043(10)
C7 0.0217(13) 0.0140(12) 0.0199(12) -0.0015(9) 0.0055(10) 0.0046(10)
C10 0.0221(13) 0.0162(12) 0.0163(12) 0.0025(9) 0.0058(10) 0.0061(10)
C1 0.0169(12) 0.0121(11) 0.0205(12) 0.0009(9) 0.0028(9) 0.0011(9)
C6 0.0261(13) 0.0172(12) 0.0191(12) 0.0000(10) 0.0039(10) 0.0031(10)
C5 0.0277(14) 0.0132(12) 0.0244(13) -0.0012(10) 0.0009(11) 0.0026(10)
C12 0.0251(13) 0.0241(13) 0.0161(12) 0.0015(10) 0.0092(10) 0.0055(10)
C16 0.0309(15) 0.0254(14) 0.0228(13) 0.0046(11) 0.0140(11) 0.0016(11)
N4 0.0380(14) 0.0230(12) 0.0217(11) 0.0063(9) 0.0159(10) 0.0063(10)
C14 0.0373(16) 0.0284(15) 0.0240(14) 0.0070(11) 0.0098(12) 0.0034(12)
C15 0.0471(19) 0.0372(17) 0.0320(16) 0.0014(13) 0.0125(14) -0.0025(14)
C17 0.0427(18) 0.0322(16) 0.0231(14) 0.0047(12) 0.0096(13) 0.0069(13)
C23 0.0286(14) 0.0228(14) 0.0255(14) 0.0021(11) 0.0011(11) 0.0039(11)
C21 0.0288(14) 0.0168(13) 0.0197(13) 0.0013(10) -0.0022(11) 0.0018(11)
C22 0.0355(16) 0.0221(14) 0.0415(17) 0.0115(12) 0.0090(13) 0.0046(12)
Mo3 0.01944(12) 0.01827(12) 0.01436(11) 0.00554(8) 0.00232(8) 0.00414(8)
Mo2 0.02075(12) 0.01235(11) 0.01953(12) -0.00087(8) 0.00342(8) 0.00148(8)
Mo1 0.01987(12) 0.01064(11) 0.01273(11) 0.00130(7) 0.00567(8) 0.00459(8)
Mo4 0.01424(11) 0.01927(12) 0.01991(12) 0.00280(8) 0.00717(8) 0.00375(8)
O6 0.0341(19) 0.626(14) 0.0368(19) 0.011(4) 0.0062(15) 0.074(4)
C18 0.0182(19) 0.265(9) 0.033(2) 0.017(3) 0.0036(16) 0.043(3)
C19 0.049(3) 0.089(4) 0.112(4) -0.048(3) -0.014(3) 0.028(3)
C20 0.035(2) 0.108(5) 0.220(8) 0.096(5) 0.034(4) 0.023(3)

loop_
_atom_type_symbol
_atom_type_description
_atom_type_scat_dispersion_real
_atom_type_scat_dispersion_imag
_atom_type_scat_source
C C 0.0033 0.0016 'International Tables Vol C Tables 4.2.6.8 and 6.1.1.4'
H H 0.0000 0.0000 'International Tables Vol C Tables 4.2.6.8 and 6.1.1.4'
N N 0.0061 0.0033 'International Tables Vol C Tables 4.2.6.8 and 6.1.1.4'
O O 0.0106 0.0060 'International Tables Vol C Tables 4.2.6.8 and 6.1.1.4'
Mo Mo -1.6832 0.6857 'International Tables Vol C Tables 4.2.6.8 and 6.1.1.4'

loop_
_geom_angle_atom_site_label_1
_geom_angle_atom_site_label_2
_geom_angle_atom_site_label_3
_geom_angle
_geom_angle_site_symmetry_1
_geom_angle_site_symmetry_3
_geom_angle_publ_flag
C7 N1 N2 115.4(2) . . ?
C7 N1 Mo1 128.85(16) . . ?
N2 N1 Mo1 115.68(14) . . ?
C1 N2 N1 109.48(19) . . ?
Mo2 O10 Mo2 180.0 . 2_556 ?
Mo2 O10 Mo3 90.187(8) . 2_556 ?
Mo2 O10 Mo3 89.814(8) 2_556 2_556 ?
Mo2 O10 Mo3 89.814(8) . . ?
Mo2 O10 Mo3 90.186(8) 2_556 . ?
Mo3 O10 Mo3 180.0 2_556 . ?
Mo2 O10 Mo4 90.036(8) . 2_556 ?
Mo2 O10 Mo4 89.965(8) 2_556 2_556 ?
Mo3 O10 Mo4 89.885(8) 2_556 2_556 ?
Mo3 O10 Mo4 90.115(8) . 2_556 ?
Mo2 O10 Mo4 89.963(8) . . ?
Mo2 O10 Mo4 90.036(8) 2_556 . ?
Mo3 O10 Mo4 90.115(8) 2_556 . ?
Mo3 O10 Mo4 89.884(7) . . ?
Mo4 O10 Mo4 180.0 2_556 . ?
Mo3 O8 Mo4 116.70(8) . . ?
Mo3 O9 Mo2 116.35(9) . . ?
Mo2 O12 Mo4 116.53(8) . 2_556 ?
Mo2 O16 Mo3 116.69(8) 2_556 . ?
Mo4 O15 Mo3 116.63(8) 2_556 . ?
Mo4 O11 Mo2 116.68(8) . . ?
C9 O2 Mo1 139.50(15) . . ?
C1 O1 Mo1 118.07(15) . . ?
C4 N3 C5 122.2(2) . . ?
C3 C2 C6 118.9(2) . . ?
C3 C2 C1 121.0(2) . . ?
C6 C2 C1 120.0(2) . . ?
O2 C9 C10 117.2(2) . . ?
O2 C9 C8 121.3(2) . . ?
C10 C9 C8 121.5(2) . . ?
N3 C4 C3 120.3(2) . . ?
C4 C3 C2 119.1(2) . . ?
C12 C13 C8 122.8(2) . . ?
C7 C8 C13 120.1(2) . . ?
C7 C8 C9 123.3(2) . . ?
C13 C8 C9 116.5(2) . . ?
N4 C11 C10 121.1(2) . . ?
N4 C11 C12 121.2(2) . . ?
C10 C11 C12 117.7(2) . . ?
N1 C7 C8 124.7(2) . . ?
C9 C10 C11 121.1(2) . . ?
N2 C1 O1 124.1(2) . . ?
N2 C1 C2 118.2(2) . . ?
O1 C1 C2 117.6(2) . . ?
C5 C6 C2 119.5(2) . . ?
N3 C5 C6 120.0(2) . . ?
C13 C12 C11 120.3(2) . . ?
N4 C16 C17 113.3(2) . . ?
C11 N4 C16 121.4(2) . . ?
C11 N4 C14 121.8(2) . . ?
C16 N4 C14 116.8(2) . . ?
N4 C14 C15 112.9(3) . . ?
O7 C21 C23 122.7(2) . . ?
O7 C21 C22 120.7(3) . . ?
C23 C21 C22 116.6(2) . . ?
O17 Mo3 O9 104.46(9) . . ?
O17 Mo3 O8 103.84(8) . . ?
O9 Mo3 O8 91.88(8) . . ?
O17 Mo3 O15 102.51(8) . . ?
O9 Mo3 O15 87.54(8) . . ?
O8 Mo3 O15 152.92(7) . . ?
O17 Mo3 O16 102.04(8) . . ?
O9 Mo3 O16 153.13(7) . . ?
O8 Mo3 O16 86.06(8) . . ?
O15 Mo3 O16 82.44(7) . . ?
O17 Mo3 O10 177.00(7) . . ?
O9 Mo3 O10 78.08(5) . . ?
O8 Mo3 O10 77.53(5) . . ?
O15 Mo3 O10 75.87(5) . . ?
O16 Mo3 O10 75.31(5) . . ?
O13 Mo2 O16 105.71(9) . 2_556 ?
O13 Mo2 O12 103.31(9) . . ?
O16 Mo2 O12 89.96(8) 2_556 . ?
O13 Mo2 O11 103.04(9) . . ?
O16 Mo2 O11 88.87(8) 2_556 . ?
O12 Mo2 O11 152.92(7) . . ?
O13 Mo2 O9 100.89(9) . . ?
O16 Mo2 O9 153.39(7) 2_556 . ?
O12 Mo2 O9 84.77(7) . . ?
O11 Mo2 O9 84.26(8) . . ?
O13 Mo2 O10 176.56(7) . . ?
O16 Mo2 O10 77.70(5) 2_556 . ?
O12 Mo2 O10 76.94(5) . . ?
O11 Mo2 O10 76.38(5) . . ?
O9 Mo2 O10 75.70(5) . . ?
O4 Mo1 O3 104.95(9) . . ?
O4 Mo1 O2 100.48(8) . . ?
O3 Mo1 O2 103.66(8) . . ?
O4 Mo1 O1 97.16(8) . . ?
O3 Mo1 O1 94.70(7) . . ?
O2 Mo1 O1 150.16(7) . . ?
O4 Mo1 N1 98.15(8) . . ?
O3 Mo1 N1 154.85(8) . . ?
O2 Mo1 N1 81.41(7) . . ?
O1 Mo1 N1 72.37(7) . . ?
O4 Mo1 O5 172.95(8) . . ?
O3 Mo1 O5 81.62(8) . . ?
O2 Mo1 O5 80.12(8) . . ?
O1 Mo1 O5 79.53(7) . . ?
N1 Mo1 O5 74.95(8) . . ?
O14 Mo4 O15 104.17(8) . 2_556 ?
O14 Mo4 O11 103.76(8) . . ?
O15 Mo4 O11 89.04(8) 2_556 . ?
O14 Mo4 O12 103.06(8) . 2_556 ?
O15 Mo4 O12 88.26(7) 2_556 2_556 ?
O11 Mo4 O12 152.88(7) . 2_556 ?
O14 Mo4 O8 102.85(8) . . ?
O15 Mo4 O8 152.96(7) 2_556 . ?
O11 Mo4 O8 85.48(8) . . ?
O12 Mo4 O8 84.78(8) 2_556 . ?
O14 Mo4 O10 178.48(7) . . ?
O15 Mo4 O10 77.29(5) 2_556 . ?
O11 Mo4 O10 76.60(5) . . ?
O12 Mo4 O10 76.48(5) 2_556 . ?
O8 Mo4 O10 75.69(5) . . ?
O6 C18 C19 124.3(9) . . ?
O6 C18 C20 120.8(8) . . ?
C19 C18 C20 115.0(4) . . ?

loop_
_geom_bond_atom_site_label_1
_geom_bond_atom_site_label_2
_geom_bond_distance
_geom_bond_site_symmetry_2
_geom_bond_publ_flag
N1 C7 1.306(3) . ?
N1 N2 1.390(3) . ?
N1 Mo1 2.218(2) . ?
N2 C1 1.292(3) . ?
O10 Mo2 2.3156(2) . ?
O10 Mo2 2.3156(2) 2_556 ?
O10 Mo3 2.3173(2) 2_556 ?
O10 Mo3 2.3173(2) . ?
O10 Mo4 2.3236(2) 2_556 ?
O10 Mo4 2.3237(2) . ?
O7 C21 1.219(3) . ?
O14 Mo4 1.6855(18) . ?
O8 Mo3 1.8793(17) . ?
O8 Mo4 1.9714(17) . ?
O17 Mo3 1.6922(17) . ?
O9 Mo3 1.8586(18) . ?
O9 Mo2 1.9898(18) . ?
O13 Mo2 1.6810(18) . ?
O12 Mo2 1.9222(17) . ?
O12 Mo4 1.9360(18) 2_556 ?
O16 Mo2 1.8629(18) 2_556 ?
O16 Mo3 1.9911(18) . ?
O15 Mo4 1.8869(17) 2_556 ?
O15 Mo3 1.9731(17) . ?
O11 Mo4 1.9148(17) . ?
O11 Mo2 1.9379(17) . ?
O5 Mo1 2.413(2) . ?
O3 Mo1 1.7060(17) . ?
O4 Mo1 1.6955(18) . ?
O2 C9 1.346(3) . ?
O2 Mo1 1.9146(16) . ?
O1 C1 1.324(3) . ?
O1 Mo1 2.0208(16) . ?
N3 C4 1.335(3) . ?
N3 C5 1.340(3) . ?
C2 C3 1.391(3) . ?
C2 C6 1.397(3) . ?
C2 C1 1.480(3) . ?
C9 C10 1.374(3) . ?
C9 C8 1.422(3) . ?
C4 C3 1.377(4) . ?
C13 C12 1.361(4) . ?
C13 C8 1.415(3) . ?
C8 C7 1.408(3) . ?
C11 N4 1.352(3) . ?
C11 C10 1.412(3) . ?
C11 C12 1.427(4) . ?
C6 C5 1.369(4) . ?
C16 N4 1.470(3) . ?
C16 C17 1.510(4) . ?
N4 C14 1.480(4) . ?
C14 C15 1.508(4) . ?
C23 C21 1.489(4) . ?
C21 C22 1.502(4) . ?
Mo2 O16 1.8628(18) 2_556 ?
Mo4 O15 1.8869(17) 2_556 ?
Mo4 O12 1.9360(18) 2_556 ?
O6 C18 1.184(5) . ?
C18 C19 1.483(9) . ?
C18 C20 1.509(9) . ?
